data_7228866
loop_
_publ_author_name
'shukla, rahul'
'Saeed, Aamer'
'Simpson, Jim'
'Chopra, Deepak'

_publ_section_title
;
 Quantitative investigation of C-H&#x2026;\p and other intermolecular
 interactions in a series of crystalline N-(substituted
 phenyl)-2-naphthamide derivatives.
;
_journal_name_full CrystEngComm
_journal_paper_doi 10.1039/C7CE01310H
_journal_year 2017
_chemical_formula_moiety 'C17 H12 Cl N O'
_chemical_formula_sum 'C17 H12 Cl N O'
_chemical_formula_weight 281.73
_chemical_name_systematic
;
N-(4-chlorophenyl)-2-naphthamide
;
_space_group_crystal_system triclinic
_space_group_IT_number 2
_space_group_name_Hall '-P 1'
_space_group_name_H-M_alt 'P -1'
_symmetry_space_group_name_Hall '-P 1'
_symmetry_space_group_name_H-M 'P -1'
_atom_sites_solution_hydrogens mixed
_audit_creation_method SHELXL-2013
_audit_update_record
;
2014-04-15 deposited with the CCDC.
2017-08-08 downloaded from the CCDC.
;
_cell_angle_alpha 88.78(3)
_cell_angle_beta 84.12(3)
_cell_angle_gamma 84.82(3)
_cell_formula_units_Z 2
_cell_length_a 5.5994(11)
_cell_length_b 7.4730(15)
_cell_length_c 15.867(3)
_cell_measurement_reflns_used 3842
_cell_measurement_temperature 89(2)
_cell_measurement_theta_max 65.192
_cell_measurement_theta_min 5.187
_cell_volume 657.7(2)
_computing_cell_refinement 'APEX2 and SAINT (Bruker, 2011)'
_computing_data_collection 'APEX2 (Bruker, 2011)'
_computing_data_reduction 'SAINT (Bruker, 2011)'
_computing_molecular_graphics 'Mercury (Macrae et al., 2006)'
_computing_publication_material
;
SHELXL-97 (Sheldrick, 2013), enCIFer (Allen <i>et al.</i>, 2004), 
PLATON (Spek, 2009),  PublCIF (Westrip 2010)
;
_computing_structure_refinement
;
SHELXL-2103 (Sheldrick, 2008) & TITAN (Hunter & Simpson, 1999)
;
_computing_structure_solution
;
SHELXS-2013 (Sheldrick, 2008) & TITAN (Hunter & Simpson, 1999)
;
_diffrn_ambient_temperature 89(2)
_diffrn_measured_fraction_theta_full 0.989
_diffrn_measured_fraction_theta_max 0.884
_diffrn_measurement_device_type 'Bruker APEXII CCD area detector'
_diffrn_measurement_method '\w scans'
_diffrn_radiation_type MoK\a
_diffrn_radiation_wavelength 0.71073
_diffrn_reflns_av_R_equivalents 0.0306
_diffrn_reflns_av_unetI/netI 0.0398
_diffrn_reflns_Laue_measured_fraction_full 0.989
_diffrn_reflns_Laue_measured_fraction_max 0.884
_diffrn_reflns_limit_h_max 7
_diffrn_reflns_limit_h_min -8
_diffrn_reflns_limit_k_max 11
_diffrn_reflns_limit_k_min -11
_diffrn_reflns_limit_l_max 23
_diffrn_reflns_limit_l_min -23
_diffrn_reflns_number 12246
_diffrn_reflns_point_group_measured_fraction_full 0.989
_diffrn_reflns_point_group_measured_fraction_max 0.884
_diffrn_reflns_theta_full 31.000
_diffrn_reflns_theta_max 33.287
_diffrn_reflns_theta_min 3.012
_diffrn_source 'fine-focus sealed tube'
_exptl_absorpt_coefficient_mu 0.284
_exptl_absorpt_correction_T_max 1.0000
_exptl_absorpt_correction_T_min 0.8373
_exptl_absorpt_correction_type multi-scan
_exptl_absorpt_process_details 'SADABS (Bruker, 2011)'
_exptl_crystal_colour colourless
_exptl_crystal_density_diffrn 1.423
_exptl_crystal_description block
_exptl_crystal_F_000 292
_exptl_crystal_size_max 0.480
_exptl_crystal_size_mid 0.250
_exptl_crystal_size_min 0.130
_refine_diff_density_max 0.479
_refine_diff_density_min -0.280
_refine_diff_density_rms 0.067
_refine_ls_extinction_method none
_refine_ls_goodness_of_fit_ref 1.065
_refine_ls_hydrogen_treatment mixed
_refine_ls_matrix_type full
_refine_ls_number_parameters 184
_refine_ls_number_reflns 4495
_refine_ls_number_restraints 0
_refine_ls_restrained_S_all 1.065
_refine_ls_R_factor_all 0.0494
_refine_ls_R_factor_gt 0.0392
_refine_ls_shift/su_max 0.001
_refine_ls_shift/su_mean 0.000
_refine_ls_structure_factor_coef Fsqd
_refine_ls_weighting_details 'w=1/[\s^2^(Fo^2^)+(0.0539P)^2^+0.1777P] where P=(Fo^2^+2Fc^2^)/3'
_refine_ls_weighting_scheme calc
_refine_ls_wR_factor_gt 0.1044
_refine_ls_wR_factor_ref 0.1104
_reflns_Friedel_coverage 0.000
_reflns_number_gt 3668
_reflns_number_total 4495
_reflns_threshold_expression 'I > 2\s(I)'
_cod_data_source_file c7ce01310h2.cif
_cod_data_source_block RA107_Compound_4
_cod_database_code 7228866
_shelx_space_group_comment
;
The symmetry employed for this shelxl refinement is uniquely defined
by the following loop, which should always be used as a source of
symmetry information in preference to the above space-group names.
They are only intended as comments.
;
_shelx_estimated_absorpt_t_min 0.876
_shelx_estimated_absorpt_t_max 0.964
_shelxl_version_number 2013-4

loop_
_space_group_symop_operation_xyz
'x, y, z'
'-x, -y, -z'

loop_
_atom_site_label
_atom_site_type_symbol
_atom_site_fract_x
_atom_site_fract_y
_atom_site_fract_z
_atom_site_U_iso_or_equiv
_atom_site_adp_type
_atom_site_occupancy
_atom_site_site_symmetry_order
_atom_site_calc_flag
_atom_site_refinement_flags_posn
_atom_site_refinement_flags_adp
C1 C 0.5195(2) 0.31548(15) 0.35626(7) 0.0110(2) Uani 1 1 d . .
H1 H 0.6522 0.3670 0.3760 0.013 Uiso 1 1 calc R U
C2 C 0.3485(2) 0.24648(15) 0.41409(7) 0.0109(2) Uani 1 1 d . .
C3 C 0.1501(2) 0.16666(16) 0.38488(7) 0.0123(2) Uani 1 1 d . .
H3 H 0.0320 0.1200 0.4246 0.015 Uiso 1 1 calc R U
C4 C 0.1296(2) 0.15722(15) 0.29915(7) 0.0119(2) Uani 1 1 d . .
H4 H -0.0016 0.1020 0.2804 0.014 Uiso 1 1 calc R U
C5 C 0.2830(2) 0.22145(16) 0.14945(7) 0.0137(2) Uani 1 1 d . .
H5 H 0.1531 0.1670 0.1294 0.016 Uiso 1 1 calc R U
C6 C 0.4531(2) 0.29318(17) 0.09245(7) 0.0155(2) Uani 1 1 d . .
H6 H 0.4397 0.2873 0.0334 0.019 Uiso 1 1 calc R U
C7 C 0.6480(2) 0.37563(17) 0.12139(7) 0.0147(2) Uani 1 1 d . .
H7 H 0.7630 0.4256 0.0816 0.018 Uiso 1 1 calc R U
C8 C 0.6711(2) 0.38344(16) 0.20705(7) 0.0124(2) Uani 1 1 d . .
H8 H 0.8027 0.4381 0.2258 0.015 Uiso 1 1 calc R U
C9 C 0.4994(2) 0.31031(15) 0.26763(7) 0.0104(2) Uani 1 1 d . .
C10 C 0.3015(2) 0.22877(15) 0.23838(7) 0.0107(2) Uani 1 1 d . .
C21 C 0.3818(2) 0.25453(16) 0.50706(7) 0.0121(2) Uani 1 1 d . .
O1 O 0.58275(16) 0.25810(13) 0.53220(5) 0.01728(19) Uani 1 1 d . .
N1 N 0.17152(18) 0.25740(14) 0.55997(6) 0.01265(19) Uani 1 1 d . .
H1N H 0.032(3) 0.272(2) 0.5361(10) 0.015 Uiso 1 1 d . U
C11 C 0.1460(2) 0.24830(15) 0.64997(7) 0.0106(2) Uani 1 1 d . .
C12 C 0.3266(2) 0.16781(15) 0.69722(7) 0.0118(2) Uani 1 1 d . .
H12 H 0.4785 0.1238 0.6696 0.014 Uiso 1 1 calc R U
C13 C 0.2810(2) 0.15307(15) 0.78534(7) 0.0119(2) Uani 1 1 d . .
H13 H 0.4021 0.0990 0.8179 0.014 Uiso 1 1 calc R U
C14 C 0.0578(2) 0.21771(15) 0.82532(7) 0.0120(2) Uani 1 1 d . .
Cl14 Cl 0.00228(6) 0.19730(4) 0.93548(2) 0.01840(9) Uani 1 1 d . .
C15 C -0.1223(2) 0.29942(16) 0.77915(7) 0.0124(2) Uani 1 1 d . .
H15 H -0.2733 0.3443 0.8071 0.015 Uiso 1 1 calc R U
C16 C -0.0775(2) 0.31425(15) 0.69136(7) 0.0118(2) Uani 1 1 d . .
H16 H -0.1989 0.3694 0.6593 0.014 Uiso 1 1 calc R U

loop_
_atom_site_aniso_label
_atom_site_aniso_U_11
_atom_site_aniso_U_22
_atom_site_aniso_U_33
_atom_site_aniso_U_23
_atom_site_aniso_U_13
_atom_site_aniso_U_12
C1 0.0094(5) 0.0126(5) 0.0112(4) -0.0003(4) -0.0019(4) -0.0012(4)
C2 0.0111(5) 0.0118(5) 0.0098(4) -0.0007(4) -0.0012(4) -0.0008(4)
C3 0.0109(5) 0.0132(5) 0.0127(5) 0.0005(4) 0.0000(4) -0.0028(4)
C4 0.0102(5) 0.0128(5) 0.0132(5) 0.0000(4) -0.0017(4) -0.0026(4)
C5 0.0133(5) 0.0165(5) 0.0115(5) -0.0018(4) -0.0031(4) -0.0011(4)
C6 0.0173(5) 0.0193(6) 0.0097(5) -0.0011(4) -0.0017(4) -0.0005(4)
C7 0.0138(5) 0.0180(6) 0.0119(5) 0.0013(4) 0.0009(4) -0.0022(4)
C8 0.0106(5) 0.0145(5) 0.0121(5) -0.0002(4) -0.0004(4) -0.0022(4)
C9 0.0098(5) 0.0108(5) 0.0103(4) -0.0007(4) -0.0002(4) 0.0001(4)
C10 0.0100(5) 0.0108(5) 0.0112(4) -0.0006(4) -0.0014(4) 0.0000(4)
C21 0.0126(5) 0.0128(5) 0.0110(4) -0.0001(4) -0.0003(4) -0.0024(4)
O1 0.0132(4) 0.0274(5) 0.0122(4) 0.0005(3) -0.0025(3) -0.0055(3)
N1 0.0106(4) 0.0188(5) 0.0086(4) 0.0002(3) -0.0013(3) -0.0010(4)
C11 0.0116(5) 0.0110(5) 0.0094(4) -0.0002(4) -0.0007(4) -0.0028(4)
C12 0.0103(5) 0.0134(5) 0.0114(4) -0.0001(4) -0.0004(4) -0.0008(4)
C13 0.0110(5) 0.0132(5) 0.0117(5) 0.0012(4) -0.0026(4) -0.0019(4)
C14 0.0134(5) 0.0132(5) 0.0095(4) -0.0002(4) -0.0003(4) -0.0034(4)
Cl14 0.02114(16) 0.02493(16) 0.00905(12) 0.00073(10) -0.00001(10) -0.00350(11)
C15 0.0107(5) 0.0141(5) 0.0125(5) -0.0022(4) 0.0003(4) -0.0021(4)
C16 0.0103(5) 0.0126(5) 0.0126(5) -0.0002(4) -0.0022(4) -0.0008(4)

loop_
_atom_type_symbol
_atom_type_description
_atom_type_scat_dispersion_real
_atom_type_scat_dispersion_imag
_atom_type_scat_source
C C 0.0033 0.0016 'International Tables Vol C Tables 4.2.6.8 and 6.1.1.4'
H H 0.0000 0.0000 'International Tables Vol C Tables 4.2.6.8 and 6.1.1.4'
N N 0.0061 0.0033 'International Tables Vol C Tables 4.2.6.8 and 6.1.1.4'
O O 0.0106 0.0060 'International Tables Vol C Tables 4.2.6.8 and 6.1.1.4'
Cl Cl 0.1484 0.1585 'International Tables Vol C Tables 4.2.6.8 and 6.1.1.4'

loop_
_geom_angle_atom_site_label_1
_geom_angle_atom_site_label_2
_geom_angle_atom_site_label_3
_geom_angle
_geom_angle_publ_flag
C2 C1 C9 120.91(10) ?
C2 C1 H1 119.5 ?
C9 C1 H1 119.5 ?
C1 C2 C3 119.85(10) ?
C1 C2 C21 118.27(10) ?
C3 C2 C21 121.87(10) ?
C4 C3 C2 120.19(11) ?
C4 C3 H3 119.9 ?
C2 C3 H3 119.9 ?
C3 C4 C10 121.10(11) ?
C3 C4 H4 119.4 ?
C10 C4 H4 119.4 ?
C6 C5 C10 120.32(11) ?
C6 C5 H5 119.8 ?
C10 C5 H5 119.8 ?
C5 C6 C7 120.56(10) ?
C5 C6 H6 119.7 ?
C7 C6 H6 119.7 ?
C8 C7 C6 120.31(11) ?
C8 C7 H7 119.8 ?
C6 C7 H7 119.8 ?
C7 C8 C9 120.64(11) ?
C7 C8 H8 119.7 ?
C9 C8 H8 119.7 ?
C1 C9 C8 121.83(10) ?
C1 C9 C10 119.18(10) ?
C8 C9 C10 118.99(10) ?
C4 C10 C5 122.06(10) ?
C4 C10 C9 118.76(10) ?
C5 C10 C9 119.18(11) ?
O1 C21 N1 123.71(10) y
O1 C21 C2 121.93(10) y
N1 C21 C2 114.36(10) y
C21 N1 C11 127.50(10) y
C21 N1 H1N 117.5(10) ?
C11 N1 H1N 114.9(10) ?
C16 C11 C12 119.96(10) ?
C16 C11 N1 116.99(10) ?
C12 C11 N1 122.94(10) ?
C13 C12 C11 119.41(10) ?
C13 C12 H12 120.3 ?
C11 C12 H12 120.3 ?
C14 C13 C12 119.91(10) ?
C14 C13 H13 120.0 ?
C12 C13 H13 120.0 ?
C13 C14 C15 121.19(10) ?
C13 C14 Cl14 119.49(9) y
C15 C14 Cl14 119.32(9) y
C16 C15 C14 119.03(11) ?
C16 C15 H15 120.5 ?
C14 C15 H15 120.5 ?
C15 C16 C11 120.48(10) ?
C15 C16 H16 119.8 ?
C11 C16 H16 119.8 ?

loop_
_geom_bond_atom_site_label_1
_geom_bond_atom_site_label_2
_geom_bond_distance
_geom_bond_publ_flag
C1 C2 1.3831(16) ?
C1 C9 1.4240(15) ?
C1 H1 0.9500 ?
C2 C3 1.4291(16) ?
C2 C21 1.5088(15) y
C3 C4 1.3806(15) ?
C3 H3 0.9500 ?
C4 C10 1.4225(16) ?
C4 H4 0.9500 ?
C5 C6 1.3812(18) ?
C5 C10 1.4279(15) ?
C5 H5 0.9500 ?
C6 C7 1.4203(17) ?
C6 H6 0.9500 ?
C7 C8 1.3814(15) ?
C7 H7 0.9500 ?
C8 C9 1.4248(17) ?
C8 H8 0.9500 ?
C9 C10 1.4331(16) ?
C21 O1 1.2346(14) y
C21 N1 1.3729(15) y
N1 C11 1.4214(14) y
N1 H1N 0.897(16) y
C11 C16 1.4046(16) ?
C11 C12 1.4048(16) ?
C12 C13 1.3993(15) ?
C12 H12 0.9500 ?
C13 C14 1.3925(16) ?
C13 H13 0.9500 ?
C14 C15 1.3956(16) ?
C14 Cl14 1.7496(12) y
C15 C16 1.3937(15) ?
C15 H15 0.9500 ?
C16 H16 0.9500 ?

loop_
_geom_hbond_atom_site_label_D
_geom_hbond_atom_site_label_H
_geom_hbond_atom_site_label_A
_geom_hbond_distance_DH
_geom_hbond_distance_HA
_geom_hbond_distance_DA
_geom_hbond_angle_DHA
_geom_hbond_site_symmetry_A
N1 H1N O1 0.897(16) 2.537(16) 3.3701(15) 154.7(13) 1_455
C16 H16 O1 0.95 2.65 3.3686(16) 133 1_455
C4 H4 Cg3 0.95 2.65 3.3860(14) 135 2_556
C8 H8 Cg3 0.95 2.65 3.4002(14) 137 2_666
C12 H12 Cg1 0.95 2.82 3.4580(14) 125 2_656
C13 H13 Cg1 0.95 3.01 3.6020(14) 121 2_656
C15 H15 Cg2 0.95 2.78 3.4603(14) 129 2_566
C16 H16 Cg1 0.95 2.97 3.5248(14) 119 2_566

loop_
_geom_torsion_atom_site_label_1
_geom_torsion_atom_site_label_2
_geom_torsion_atom_site_label_3
_geom_torsion_atom_site_label_4
_geom_torsion
_geom_torsion_publ_flag
C9 C1 C2 C3 0.80(16) ?
C9 C1 C2 C21 179.42(10) ?
C1 C2 C3 C4 0.43(16) ?
C21 C2 C3 C4 -178.14(10) ?
C2 C3 C4 C10 -1.08(17) ?
C10 C5 C6 C7 -0.21(18) ?
C5 C6 C7 C8 0.66(18) ?
C6 C7 C8 C9 -0.45(17) ?
C2 C1 C9 C8 178.87(11) ?
C2 C1 C9 C10 -1.36(16) ?
C7 C8 C9 C1 179.60(11) ?
C7 C8 C9 C10 -0.18(16) ?
C3 C4 C10 C5 -179.62(11) ?
C3 C4 C10 C9 0.50(16) ?
C6 C5 C10 C4 179.71(11) ?
C6 C5 C10 C9 -0.41(16) ?
C1 C9 C10 C4 0.70(16) ?
C8 C9 C10 C4 -179.52(10) ?
C1 C9 C10 C5 -179.17(10) ?
C8 C9 C10 C5 0.60(16) ?
C1 C2 C21 O1 -26.27(16) y
C3 C2 C21 O1 152.32(12) y
C1 C2 C21 N1 153.74(11) y
C3 C2 C21 N1 -27.67(15) y
O1 C21 N1 C11 -6.21(19) y
C2 C21 N1 C11 173.78(10) y
C21 N1 C11 C16 158.59(11) y
C21 N1 C11 C12 -25.31(18) y
C16 C11 C12 C13 0.46(17) ?
N1 C11 C12 C13 -175.52(10) ?
C11 C12 C13 C14 0.10(17) ?
C12 C13 C14 C15 -0.70(18) ?
C12 C13 C14 Cl14 179.62(9) y
C13 C14 C15 C16 0.72(18) ?
Cl14 C14 C15 C16 -179.60(9) y
C14 C15 C16 C11 -0.14(17) ?
C12 C11 C16 C15 -0.44(17) ?
N1 C11 C16 C15 175.78(10) ?
